data_4506247
loop_
_publ_author_name
'Singh, Devendra'
'Baruah, Jubaraj B.'

_publ_section_title
;
 Solid State Assemblies of Cyclic Imides Tethered Hydroxy Benzoic Acids
 with Pyridine and Quinoline: Toward the Formation of Channels and
 Cavities
;
_journal_issue 6
_journal_name_full 'Crystal Growth &amp; Design'
_journal_page_first 3169
_journal_paper_doi 10.1021/cg300342a
_journal_volume 12
_journal_year 2012
_chemical_formula_sum 'C91 H62 N9 O10'
_chemical_formula_weight 1441.50
_chemical_name_systematic
; 
 ? 
;
_space_group_IT_number 2
_symmetry_cell_setting triclinic
_symmetry_space_group_name_Hall '-P 1'
_symmetry_space_group_name_H-M 'P -1'
_atom_sites_solution_hydrogens geom
_atom_sites_solution_primary direct
_atom_sites_solution_secondary difmap
_audit_creation_method SHELXL-97
_cell_angle_alpha 76.991(5)
_cell_angle_beta 84.185(6)
_cell_angle_gamma 86.845(6)
_cell_formula_units_Z 1
_cell_length_a 7.9780(7)
_cell_length_b 10.9945(9)
_cell_length_c 22.1724(18)
_cell_measurement_reflns_used 2840
_cell_measurement_temperature 296(2)
_cell_measurement_theta_max 19.48
_cell_measurement_theta_min 2.57
_cell_volume 1884.1(3)
_computing_cell_refinement 'Bruker SMART'
_computing_data_collection 'Bruker SMART'
_computing_data_reduction 'Bruker SAINT'
_computing_molecular_graphics 'Bruker SHELXTL'
_computing_publication_material 'Bruker SHELXTL'
_computing_structure_refinement 'SHELXL-97 (Sheldrick, 1997)'
_computing_structure_solution 'SHELXS-97 (Sheldrick, 1990)'
_diffrn_ambient_temperature 296(2)
_diffrn_measured_fraction_theta_full 0.988
_diffrn_measured_fraction_theta_max 0.988
_diffrn_measurement_device_type 'CCD area detector'
_diffrn_measurement_method 'phi and omega scans'
_diffrn_radiation_monochromator graphite
_diffrn_radiation_source 'fine-focus sealed tube'
_diffrn_radiation_type MoK\a
_diffrn_radiation_wavelength 0.71073
_diffrn_reflns_av_R_equivalents 0.0643
_diffrn_reflns_av_sigmaI/netI 0.0811
_diffrn_reflns_limit_h_max 9
_diffrn_reflns_limit_h_min -9
_diffrn_reflns_limit_k_max 13
_diffrn_reflns_limit_k_min -13
_diffrn_reflns_limit_l_max 26
_diffrn_reflns_limit_l_min -25
_diffrn_reflns_number 30847
_diffrn_reflns_theta_full 25.00
_diffrn_reflns_theta_max 25.00
_diffrn_reflns_theta_min 0.95
_exptl_absorpt_coefficient_mu 0.084
_exptl_absorpt_correction_type none
_exptl_crystal_colour red
_exptl_crystal_density_diffrn 1.270
_exptl_crystal_density_method 'not measured'
_exptl_crystal_description blocks
_exptl_crystal_F_000 751
_exptl_crystal_size_max 0.32
_exptl_crystal_size_mid 0.26
_exptl_crystal_size_min 0.18
_refine_diff_density_max 0.435
_refine_diff_density_min -0.231
_refine_diff_density_rms 0.061
_refine_ls_extinction_method none
_refine_ls_goodness_of_fit_ref 1.164
_refine_ls_hydrogen_treatment mixed
_refine_ls_matrix_type full
_refine_ls_number_parameters 511
_refine_ls_number_reflns 6565
_refine_ls_number_restraints 0
_refine_ls_restrained_S_all 1.164
_refine_ls_R_factor_all 0.1690
_refine_ls_R_factor_gt 0.0783
_refine_ls_shift/su_max 0.004
_refine_ls_shift/su_mean 0.000
_refine_ls_structure_factor_coef Fsqd
_refine_ls_weighting_details 'calc w=1/[\s^2^(Fo^2^)+(0.1000P)^2^+0.0000P] where P=(Fo^2^+2Fc^2^)/3'
_refine_ls_weighting_scheme calc
_refine_ls_wR_factor_gt 0.1985
_refine_ls_wR_factor_ref 0.2437
_reflns_number_gt 3076
_reflns_number_total 6565
_reflns_threshold_expression >2sigma(I)
_cod_data_source_file cg300342a_si_006.cif
_cod_data_source_block dev
_cod_depositor_comments
;
The following automatic conversions were performed:

'_symmetry_cell_setting' value 'Triclinic' changed to 'triclinic'
according to /home/saulius/struct/CIF-dictionaries/cif_core.dic
dictionary named 'cif_core.dic' version 2.4.1 from 2010-06-29.

Automatic conversion script
Id: cif_fix_values 1891 2012-01-12 08:04:46Z andrius 
;
_cod_original_sg_symbol_H-M P-1
_cod_database_code 4506247

loop_
_symmetry_equiv_pos_as_xyz
'x, y, z'
'-x, -y, -z'

loop_
_atom_site_label
_atom_site_type_symbol
_atom_site_fract_x
_atom_site_fract_y
_atom_site_fract_z
_atom_site_U_iso_or_equiv
_atom_site_adp_type
_atom_site_occupancy
_atom_site_symmetry_multiplicity
_atom_site_calc_flag
_atom_site_refinement_flags
C11 C 0.4702(4) 0.0074(3) 0.47082(14) 0.0391(8) Uani 1 1 d .
O4 O 0.0972(3) -0.0423(2) 0.39903(11) 0.0625(7) Uani 1 1 d .
C9 C 0.5727(4) 0.0597(3) 0.41703(15) 0.0429(8) Uani 1 1 d .
C12 C 0.3036(4) -0.0287(3) 0.46669(15) 0.0390(8) Uani 1 1 d .
C14 C 0.2366(5) -0.0121(3) 0.40571(15) 0.0457(9) Uani 1 1 d .
C13 C 0.2059(4) -0.0783(3) 0.52013(16) 0.0451(9) Uani 1 1 d .
H13 H 0.0974 -0.1022 0.5175 0.054 Uiso 1 1 calc R
C10 C 0.7342(4) 0.0937(3) 0.42157(15) 0.0456(8) Uani 1 1 d .
H10 H 0.8029 0.1268 0.3858 0.055 Uiso 1 1 calc R
C8 C 0.5093(5) 0.0778(3) 0.35536(18) 0.0545(9) Uani 1 1 d .
C6 C 0.2777(4) 0.0676(3) 0.29363(16) 0.0540(9) Uani 1 1 d .
C7 C 0.3197(4) -0.0109(3) 0.25391(17) 0.0577(10) Uani 1 1 d .
H7 H 0.3880 -0.0816 0.2663 0.069 Uiso 1 1 calc R
C5 C 0.1740(5) 0.1723(4) 0.27633(19) 0.0703(11) Uani 1 1 d .
C2 C 0.2612(5) 0.0143(4) 0.19541(17) 0.0605(10) Uani 1 1 d .
C3 C 0.1614(5) 0.1197(4) 0.17789(18) 0.0741(12) Uani 1 1 d .
H3 H 0.1242 0.1385 0.1383 0.089 Uiso 1 1 calc R
C4 C 0.1154(6) 0.1979(4) 0.2176(2) 0.0858(14) Uani 1 1 d .
H4 H 0.0454 0.2677 0.2053 0.103 Uiso 1 1 calc R
C1 C 0.3168(6) -0.0701(5) 0.1531(2) 0.0756(12) Uani 1 1 d .
N1 N 0.3443(3) 0.0420(2) 0.35364(12) 0.0497(7) Uani 1 1 d .
O5 O 0.5934(3) 0.1219(3) 0.30702(12) 0.0823(9) Uani 1 1 d .
O1 O 0.2646(4) -0.0317(3) 0.09744(14) 0.1005(10) Uani 1 1 d .
H1 H 0.3179 -0.0696 0.0734 0.151 Uiso 1 1 calc R
O3 O 0.1363(5) 0.2452(3) 0.31819(14) 0.0986(11) Uani 1 1 d .
H3A H 0.0905 0.3108 0.3012 0.148 Uiso 1 1 calc R
O2 O 0.4022(5) -0.1641(3) 0.16858(15) 0.1054(11) Uani 1 1 d .
C27 C 0.4932(5) 0.6474(3) 0.5317(3) 0.0707(12) Uani 1 1 d .
C30 C 0.7863(7) 0.7536(4) 0.4694(4) 0.0990(18) Uani 1 1 d .
H30 H 0.8863 0.7874 0.4489 0.119 Uiso 1 1 calc R
N4 N 0.4049(6) 0.8348(4) 1.0190(2) 0.1003(13) Uani 1 1 d .
C32 C 0.5051(6) 0.6896(4) 0.4672(3) 0.0737(12) Uani 1 1 d .
C41 C 0.3688(6) 0.8594(5) 0.9596(2) 0.0827(13) Uani 1 1 d .
N3 N 0.3722(7) 0.6827(4) 0.4323(2) 0.1000(13) Uani 1 1 d .
C25 C 0.2172(7) 0.5850(4) 0.5282(4) 0.1003(17) Uani 1 1 d .
H25 H 0.1173 0.5494 0.5477 0.120 Uiso 1 1 calc R
C36 C 0.4309(7) 0.7874(6) 0.9178(3) 0.0914(15) Uani 1 1 d .
C31 C 0.6551(7) 0.7441(4) 0.4362(3) 0.0941(16) Uani 1 1 d .
H31 H 0.6642 0.7734 0.3933 0.113 Uiso 1 1 calc R
C23 C 0.9069(7) 0.5485(5) 0.2825(2) 0.0876(14) Uani 1 1 d .
C26 C 0.3458(7) 0.5930(4) 0.5618(3) 0.0905(14) Uani 1 1 d .
H26 H 0.3360 0.5624 0.6046 0.109 Uiso 1 1 calc R
C37 C 0.3871(8) 0.8158(7) 0.8573(3) 0.1145(19) Uani 1 1 d .
H37 H 0.4298 0.7682 0.8292 0.137 Uiso 1 1 calc R
N2 N 0.8951(7) 0.4308(4) 0.28181(19) 0.1083(14) Uani 1 1 d .
C28 C 0.6319(7) 0.6601(4) 0.5644(3) 0.0904(14) Uani 1 1 d .
H28 H 0.6263 0.6317 0.6073 0.109 Uiso 1 1 calc R
C24 C 0.2342(7) 0.6301(5) 0.4644(4) 0.0983(17) Uani 1 1 d .
H24 H 0.1432 0.6233 0.4424 0.118 Uiso 1 1 calc R
C40 C 0.2568(7) 0.9630(5) 0.9410(3) 0.1015(16) Uani 1 1 d .
H40 H 0.2150 1.0122 0.9686 0.122 Uiso 1 1 calc R
C18 C 0.7800(7) 0.6387(4) 0.2644(2) 0.0855(14) Uani 1 1 d .
C29 C 0.7718(7) 0.7134(5) 0.5331(4) 0.1059(19) Uani 1 1 d .
H29 H 0.8615 0.7234 0.5550 0.127 Uiso 1 1 calc R
C33 C 0.5066(8) 0.7388(7) 1.0378(3) 0.1154(18) Uani 1 1 d .
H33 H 0.5334 0.7217 1.0788 0.138 Uiso 1 1 calc R
C15 C 0.7482(10) 0.3971(5) 0.2648(3) 0.1082(18) Uani 1 1 d .
H15 H 0.7379 0.3130 0.2652 0.130 Uiso 1 1 calc R
C19 C 0.8021(11) 0.7621(6) 0.2673(3) 0.132(2) Uani 1 1 d .
H19 H 0.7178 0.8222 0.2556 0.159 Uiso 1 1 calc R
C39 C 0.2120(7) 0.9887(6) 0.8811(3) 0.1142(18) Uani 1 1 d .
H39 H 0.1367 1.0546 0.8679 0.137 Uiso 1 1 calc R
C38 C 0.2802(9) 0.9149(8) 0.8403(3) 0.119(2) Uani 1 1 d .
H38 H 0.2509 0.9348 0.7996 0.143 Uiso 1 1 calc R
C17 C 0.6267(8) 0.6010(7) 0.2457(2) 0.1154(18) Uani 1 1 d .
H17 H 0.5400 0.6583 0.2332 0.139 Uiso 1 1 calc R
C34 C 0.5768(7) 0.6606(6) 0.9991(4) 0.125(2) Uani 1 1 d .
H34 H 0.6479 0.5933 1.0144 0.150 Uiso 1 1 calc R
C16 C 0.6150(8) 0.4756(7) 0.2471(3) 0.1193(19) Uani 1 1 d .
H16 H 0.5183 0.4452 0.2363 0.143 Uiso 1 1 calc R
C20 C 0.9431(12) 0.7954(7) 0.2867(4) 0.150(3) Uani 1 1 d .
H20 H 0.9550 0.8775 0.2896 0.180 Uiso 1 1 calc R
C22 C 1.0608(7) 0.5843(6) 0.3023(2) 0.1125(18) Uani 1 1 d .
H22 H 1.1472 0.5264 0.3143 0.135 Uiso 1 1 calc R
C35 C 0.5397(8) 0.6844(6) 0.9390(3) 0.120(2) Uani 1 1 d .
H35 H 0.5850 0.6341 0.9124 0.144 Uiso 1 1 calc R
C21 C 1.0720(9) 0.7061(7) 0.3024(3) 0.136(2) Uani 1 1 d .
H21 H 1.1710 0.7322 0.3136 0.164 Uiso 1 1 calc R
C44 C -0.0158(7) 0.4455(8) 0.0239(5) 0.116(2) Uani 1 1 d .
C45 C -0.0321(9) 0.3345(10) 0.0051(7) 0.154(3) Uani 1 1 d .
H45 H -0.0512 0.2607 0.0346 0.184 Uiso 1 1 calc R
C42 C -0.027(3) 0.445(2) 0.0849(11) 0.116(9) Uani 0.50 1 d P
C43 C -0.0163(17) 0.553(3) 0.0998(7) 0.205(8) Uani 1 1 d .
C46 C -0.0200(11) 0.3343(12) -0.0554(9) 0.181(4) Uani 1 1 d .
H46 H -0.0353 0.2612 -0.0683 0.217 Uiso 1 1 calc R
N5 N -0.043(5) 0.442(5) 0.086(2) 0.28(3) Uani 0.50 1 d P
H43 H 0.010(10) 0.535(7) 0.140(3) 0.18(3) Uiso 1 1 d .

loop_
_atom_site_aniso_label
_atom_site_aniso_U_11
_atom_site_aniso_U_22
_atom_site_aniso_U_33
_atom_site_aniso_U_23
_atom_site_aniso_U_13
_atom_site_aniso_U_12
C11 0.036(2) 0.0402(18) 0.042(2) -0.0118(16) -0.0034(16) 0.0035(15)
O4 0.0380(15) 0.0883(19) 0.0650(17) -0.0199(13) -0.0131(12) -0.0071(13)
C9 0.043(2) 0.0438(19) 0.044(2) -0.0130(15) -0.0091(18) 0.0004(16)
C12 0.0340(19) 0.0385(18) 0.047(2) -0.0140(15) -0.0060(17) 0.0019(14)
C14 0.047(2) 0.048(2) 0.045(2) -0.0169(16) -0.0042(19) 0.0045(17)
C13 0.0344(19) 0.045(2) 0.059(2) -0.0166(17) -0.0048(19) -0.0022(15)
C10 0.043(2) 0.049(2) 0.044(2) -0.0088(16) -0.0015(17) -0.0033(16)
C8 0.053(2) 0.062(2) 0.051(3) -0.0152(19) -0.005(2) -0.0081(19)
C6 0.054(2) 0.061(2) 0.049(2) -0.0112(19) -0.0117(19) -0.0060(19)
C7 0.052(2) 0.062(2) 0.062(3) -0.018(2) -0.010(2) 0.0013(18)
C5 0.085(3) 0.069(3) 0.061(3) -0.021(2) -0.020(2) 0.017(2)
C2 0.063(3) 0.071(3) 0.050(3) -0.019(2) -0.011(2) 0.002(2)
C3 0.084(3) 0.091(3) 0.050(3) -0.020(2) -0.019(2) 0.010(3)
C4 0.099(4) 0.093(3) 0.067(3) -0.017(3) -0.037(3) 0.031(3)
C1 0.078(3) 0.093(4) 0.060(3) -0.025(3) -0.015(2) 0.003(3)
N1 0.0459(18) 0.0617(19) 0.0439(18) -0.0132(14) -0.0117(15) -0.0024(14)
O5 0.0680(19) 0.131(3) 0.0475(17) -0.0108(16) -0.0038(15) -0.0379(18)
O1 0.110(3) 0.140(3) 0.061(2) -0.0420(18) -0.0235(19) 0.021(2)
O3 0.146(3) 0.076(2) 0.081(2) -0.0316(17) -0.037(2) 0.044(2)
O2 0.140(3) 0.100(2) 0.085(2) -0.0411(19) -0.028(2) 0.036(2)
C27 0.062(3) 0.047(2) 0.107(4) -0.029(2) -0.001(3) 0.006(2)
C30 0.061(4) 0.061(3) 0.177(6) -0.042(4) 0.022(4) -0.008(2)
N4 0.099(3) 0.124(4) 0.088(3) -0.046(3) -0.009(3) 0.000(3)
C32 0.064(3) 0.046(2) 0.114(4) -0.030(3) 0.005(3) 0.006(2)
C41 0.083(3) 0.102(4) 0.072(4) -0.035(3) -0.007(3) -0.020(3)
N3 0.102(4) 0.081(3) 0.128(4) -0.044(3) -0.021(3) 0.018(3)
C25 0.065(4) 0.067(3) 0.173(6) -0.043(4) 0.006(4) 0.003(3)
C36 0.081(4) 0.125(4) 0.080(4) -0.048(3) 0.005(3) -0.024(3)
C31 0.087(4) 0.052(3) 0.137(5) -0.026(3) 0.026(4) 0.012(3)
C23 0.108(4) 0.075(4) 0.070(3) -0.007(2) 0.011(3) 0.011(3)
C26 0.081(4) 0.065(3) 0.123(4) -0.026(3) 0.008(4) 0.008(3)
C37 0.112(5) 0.149(6) 0.092(5) -0.048(4) 0.013(4) -0.036(4)
N2 0.145(4) 0.081(3) 0.092(3) -0.016(2) -0.001(3) 0.022(3)
C28 0.079(4) 0.077(3) 0.125(4) -0.040(3) -0.025(3) 0.015(3)
C24 0.071(4) 0.079(4) 0.163(6) -0.059(4) -0.038(4) 0.014(3)
C40 0.114(4) 0.117(4) 0.080(4) -0.034(3) -0.004(3) -0.012(4)
C18 0.105(4) 0.056(3) 0.086(3) -0.002(2) 0.002(3) 0.011(3)
C29 0.064(4) 0.071(4) 0.196(7) -0.060(4) -0.015(4) 0.006(3)
C33 0.092(4) 0.138(5) 0.124(5) -0.044(4) -0.019(4) 0.007(4)
C15 0.138(5) 0.091(4) 0.103(4) -0.028(3) -0.012(4) -0.027(4)
C19 0.166(7) 0.092(5) 0.121(5) 0.001(3) 0.014(5) 0.001(4)
C39 0.127(5) 0.124(5) 0.091(5) -0.021(4) -0.009(4) -0.012(4)
C38 0.117(5) 0.160(6) 0.084(4) -0.030(5) 0.002(4) -0.049(5)
C17 0.121(5) 0.118(5) 0.101(4) -0.019(3) -0.014(4) 0.031(4)
C34 0.091(4) 0.138(5) 0.154(6) -0.055(5) -0.004(4) 0.016(4)
C16 0.113(5) 0.130(6) 0.120(5) -0.035(4) -0.032(4) 0.014(4)
C20 0.158(7) 0.118(6) 0.171(7) -0.031(5) 0.011(6) -0.039(6)
C22 0.101(4) 0.118(5) 0.116(5) -0.012(4) -0.023(3) -0.014(4)
C35 0.095(4) 0.141(6) 0.138(6) -0.067(5) 0.009(4) -0.008(4)
C21 0.110(5) 0.113(5) 0.174(7) -0.001(5) -0.010(4) -0.024(4)
C44 0.070(4) 0.117(7) 0.134(8) 0.022(4) 0.000(4) 0.005(4)
C45 0.100(5) 0.143(9) 0.196(10) 0.006(7) -0.006(6) -0.009(5)
C42 0.145(18) 0.105(12) 0.078(15) 0.006(9) 0.040(13) -0.026(11)
C43 0.160(9) 0.31(3) 0.126(11) -0.019(13) 0.005(8) -0.016(12)
C46 0.127(7) 0.197(12) 0.231(12) -0.075(11) -0.008(9) -0.010(6)
N5 0.23(3) 0.41(7) 0.19(3) -0.02(3) -0.10(2) 0.05(3)

loop_
_atom_type_symbol
_atom_type_description
_atom_type_scat_dispersion_real
_atom_type_scat_dispersion_imag
_atom_type_scat_source
C C 0.0033 0.0016 'International Tables Vol C Tables 4.2.6.8 and 6.1.1.4'
H H 0.0000 0.0000 'International Tables Vol C Tables 4.2.6.8 and 6.1.1.4'
N N 0.0061 0.0033 'International Tables Vol C Tables 4.2.6.8 and 6.1.1.4'
O O 0.0106 0.0060 'International Tables Vol C Tables 4.2.6.8 and 6.1.1.4'

loop_
_geom_angle_atom_site_label_1
_geom_angle_atom_site_label_2
_geom_angle_atom_site_label_3
_geom_angle
_geom_angle_site_symmetry_1
_geom_angle_site_symmetry_3
C11 C11 C9 120.0(4) 2_656 .
C11 C11 C12 119.3(4) 2_656 .
C9 C11 C12 120.6(3) . .
C10 C9 C11 120.1(3) . .
C10 C9 C8 119.6(3) . .
C11 C9 C8 120.3(3) . .
C13 C12 C11 119.2(3) . .
C13 C12 C14 120.3(3) . .
C11 C12 C14 120.4(3) . .
O4 C14 N1 120.0(3) . .
O4 C14 C12 123.7(3) . .
N1 C14 C12 116.3(3) . .
C12 C13 C10 121.4(3) . 2_656
C9 C10 C13 119.9(3) . 2_656
O5 C8 N1 119.9(3) . .
O5 C8 C9 123.1(3) . .
N1 C8 C9 117.1(3) . .
C7 C6 C5 120.5(3) . .
C7 C6 N1 119.8(3) . .
C5 C6 N1 119.7(3) . .
C6 C7 C2 120.6(4) . .
O3 C5 C6 117.4(3) . .
O3 C5 C4 123.7(4) . .
C6 C5 C4 119.0(4) . .
C3 C2 C7 118.7(3) . .
C3 C2 C1 122.7(4) . .
C7 C2 C1 118.5(4) . .
C2 C3 C4 121.4(4) . .
C3 C4 C5 119.7(4) . .
O2 C1 O1 123.9(4) . .
O2 C1 C2 123.0(4) . .
O1 C1 C2 113.1(4) . .
C8 N1 C14 125.3(3) . .
C8 N1 C6 117.2(3) . .
C14 N1 C6 117.5(3) . .
C26 C27 C32 119.0(5) . .
C26 C27 C28 121.9(6) . .
C32 C27 C28 119.1(5) . .
C31 C30 C29 120.4(5) . .
C33 N4 C41 117.8(5) . .
N3 C32 C27 122.2(4) . .
N3 C32 C31 118.5(6) . .
C27 C32 C31 119.3(5) . .
N4 C41 C36 123.4(6) . .
N4 C41 C40 116.3(5) . .
C36 C41 C40 120.3(5) . .
C24 N3 C32 115.5(5) . .
C26 C25 C24 119.8(5) . .
C37 C36 C41 120.9(6) . .
C37 C36 C35 121.2(6) . .
C41 C36 C35 117.9(6) . .
C30 C31 C32 119.7(5) . .
N2 C23 C18 123.0(5) . .
N2 C23 C22 117.0(5) . .
C18 C23 C22 120.0(5) . .
C25 C26 C27 119.0(5) . .
C38 C37 C36 118.1(6) . .
C23 N2 C15 116.7(5) . .
C29 C28 C27 119.6(5) . .
N3 C24 C25 124.5(5) . .
C39 C40 C41 118.1(5) . .
C19 C18 C23 119.3(6) . .
C19 C18 C17 121.4(6) . .
C23 C18 C17 119.2(5) . .
C28 C29 C30 121.9(6) . .
N4 C33 C34 123.3(6) . .
N2 C15 C16 125.8(5) . .
C20 C19 C18 120.9(7) . .
C40 C39 C38 119.6(6) . .
C37 C38 C39 123.0(6) . .
C16 C17 C18 116.7(5) . .
C35 C34 C33 119.3(6) . .
C15 C16 C17 118.5(6) . .
C19 C20 C21 119.7(7) . .
C21 C22 C23 116.4(6) . .
C34 C35 C36 118.4(6) . .
C22 C21 C20 123.6(7) . .
C42 C44 N5 6(3) . .
C42 C44 C45 119.5(12) . .
N5 C44 C45 117(2) . .
C42 C44 C44 123.6(17) . 2_565
C45 C44 C44 116.9(12) . 2_565
C46 C45 C44 119.9(10) . .
C43 C42 C44 116.7(14) . .
C42 C43 C46 123.3(15) . 2_565
N5 C43 C46 125(2) . 2_565
C45 C46 C43 119.4(12) . 2_565
C44 N5 C43 113(4) . .

loop_
_geom_bond_atom_site_label_1
_geom_bond_atom_site_label_2
_geom_bond_distance
_geom_bond_site_symmetry_2
C11 C11 1.396(6) 2_656
C11 C9 1.402(4) .
C11 C12 1.425(4) .
O4 C14 1.210(4) .
C9 C10 1.381(4) .
C9 C8 1.474(5) .
C12 C13 1.370(4) .
C12 C14 1.474(4) .
C14 N1 1.404(4) .
C13 C10 1.395(4) 2_656
C10 C13 1.395(4) 2_656
C8 O5 1.221(4) .
C8 N1 1.401(4) .
C6 C7 1.372(5) .
C6 C5 1.385(5) .
C6 N1 1.446(4) .
C7 C2 1.387(5) .
C5 O3 1.359(4) .
C5 C4 1.392(5) .
C2 C3 1.373(5) .
C2 C1 1.484(6) .
C3 C4 1.376(5) .
C1 O2 1.208(5) .
C1 O1 1.313(5) .
C27 C26 1.388(6) .
C27 C32 1.395(6) .
C27 C28 1.412(6) .
C30 C31 1.360(7) .
C30 C29 1.377(7) .
N4 C33 1.311(6) .
N4 C41 1.342(6) .
C32 N3 1.390(6) .
C32 C31 1.411(6) .
C41 C36 1.387(6) .
C41 C40 1.421(7) .
N3 C24 1.333(7) .
C25 C26 1.345(7) .
C25 C24 1.385(7) .
C36 C37 1.382(7) .
C36 C35 1.411(7) .
C23 N2 1.306(6) .
C23 C18 1.400(6) .
C23 C22 1.448(7) .
C37 C38 1.355(8) .
N2 C15 1.361(7) .
C28 C29 1.343(7) .
C40 C39 1.373(7) .
C18 C19 1.394(7) .
C18 C17 1.442(7) .
C33 C34 1.404(7) .
C15 C16 1.363(7) .
C19 C20 1.341(9) .
C39 C38 1.398(8) .
C17 C16 1.380(7) .
C34 C35 1.360(8) .
C20 C21 1.396(9) .
C22 C21 1.348(8) .
C44 C42 1.34(3) .
C44 N5 1.36(4) .
C44 C44 1.424(12) 2_565
C45 C46 1.334(11) .
C43 C46 1.422(19) 2_565
C46 C43 1.422(19) 2_565
